data_7123061
loop_
_publ_author_name
'SiMa, Jia-Yun'
'Li, Hong-Xi'
'Young, david James'
'Braunstein, Pierre'
'Lang, Jian-Ping'

_publ_section_title
;
 Reversible dielectric switching behavior of a 1D coordination polymer
 induced by photo and thermal irradiation
;
_journal_name_full 'Chemical Communications'
_journal_paper_doi 10.1039/C9CC00864K
_journal_year 2019
_chemical_formula_moiety '2(C64 H40 N8 O10 Zn2), O'
_chemical_formula_sum 'C128 H80 N16 O21 Zn4'
_chemical_formula_weight 2439.65
_chemical_name_common {[Zn2(3-bpep)2(2,5-FDC)2]?1.5H2O}n
_chemical_name_systematic 1
_space_group_crystal_system triclinic
_space_group_IT_number 2
_space_group_name_Hall '-P 1'
_space_group_name_H-M_alt 'P -1'
_symmetry_space_group_name_Hall '-P 1'
_symmetry_space_group_name_H-M 'P -1'
_atom_sites_solution_hydrogens geom
_audit_creation_method SHELXL-2018/1
_audit_update_record
;
2019-01-18 deposited with the CCDC.    2019-02-27 downloaded from the CCDC.
;
_cell_angle_alpha 114.03(3)
_cell_angle_beta 91.59(3)
_cell_angle_gamma 103.58(3)
_cell_formula_units_Z 1
_cell_length_a 11.303(2)
_cell_length_b 16.818(3)
_cell_length_c 17.303(4)
_cell_measurement_reflns_used 15667
_cell_measurement_temperature 153(2)
_cell_measurement_theta_max 34.8630
_cell_measurement_theta_min 2.1262
_cell_volume 2891.8(13)
_computing_cell_refinement 'Bruker FRAMBO'
_computing_data_collection 'Bruker FRAMBO'
_computing_data_reduction 'Bruker SAINT'
_computing_molecular_graphics 'Bruker SHELXTL'
_computing_publication_material 'Bruker SHELXTL'
_computing_structure_refinement 'SHELXL-2018/1 (Sheldrick, 2018)'
_computing_structure_solution 'Bruker SHELXTL'
_diffrn_ambient_temperature 153(2)
_diffrn_measured_fraction_theta_full 0.984
_diffrn_measured_fraction_theta_max 0.976
_diffrn_measurement_device_type 'multiwire proportional'
_diffrn_measurement_method 'phi and omega scans'
_diffrn_radiation_type MoK\a
_diffrn_radiation_wavelength 0.71073
_diffrn_reflns_av_R_equivalents 0.0391
_diffrn_reflns_av_unetI/netI 0.0706
_diffrn_reflns_Laue_measured_fraction_full 0.984
_diffrn_reflns_Laue_measured_fraction_max 0.976
_diffrn_reflns_limit_h_max 15
_diffrn_reflns_limit_h_min -15
_diffrn_reflns_limit_k_max 22
_diffrn_reflns_limit_k_min -21
_diffrn_reflns_limit_l_max 16
_diffrn_reflns_limit_l_min -23
_diffrn_reflns_number 28229
_diffrn_reflns_point_group_measured_fraction_full 0.984
_diffrn_reflns_point_group_measured_fraction_max 0.976
_diffrn_reflns_theta_full 25.242
_diffrn_reflns_theta_max 28.282
_diffrn_reflns_theta_min 2.203
_diffrn_source 'Sealed Tube'
_exptl_absorpt_coefficient_mu 0.898
_exptl_absorpt_correction_T_max 1.0000
_exptl_absorpt_correction_T_min 0.8705
_exptl_absorpt_correction_type multi-scan
_exptl_absorpt_process_details 'Jacobson, R. (1998) Private communication to Rigaku Company, Tokyo, Japan.'
_exptl_crystal_colour yellow
_exptl_crystal_density_diffrn 1.401
_exptl_crystal_description plate
_exptl_crystal_F_000 1248
_exptl_crystal_size_max 0.3000
_exptl_crystal_size_mid 0.2000
_exptl_crystal_size_min 0.0500
_refine_diff_density_max 0.677
_refine_diff_density_min -0.729
_refine_diff_density_rms 0.092
_refine_ls_extinction_method none
_refine_ls_goodness_of_fit_ref 1.100
_refine_ls_hydrogen_treatment constr
_refine_ls_matrix_type full
_refine_ls_number_parameters 766
_refine_ls_number_reflns 14000
_refine_ls_number_restraints 10
_refine_ls_restrained_S_all 1.100
_refine_ls_R_factor_all 0.0907
_refine_ls_R_factor_gt 0.0730
_refine_ls_shift/su_max 0.001
_refine_ls_shift/su_mean 0.000
_refine_ls_structure_factor_coef Fsqd
_refine_ls_weighting_details 'w=1/[\s^2^(Fo^2^)+(0.0856P)^2^+3.2798P] where P=(Fo^2^+2Fc^2^)/3'
_refine_ls_weighting_scheme calc
_refine_ls_wR_factor_gt 0.1805
_refine_ls_wR_factor_ref 0.1963
_reflns_Friedel_coverage 0.000
_reflns_number_gt 11122
_reflns_number_total 14000
_reflns_threshold_expression 'I > 2\s(I)'
_cod_data_source_file c9cc00864k2.cif
_cod_data_source_block T
_cod_original_cell_volume 2891.5(12)
_cod_database_code 7123061
_shelx_shelxl_version_number 2018/1
_shelx_space_group_comment
;
The symmetry employed for this shelxl refinement is uniquely defined
by the following loop, which should always be used as a source of
symmetry information in preference to the above space-group names.
They are only intended as comments.
;

loop_
_space_group_symop_operation_xyz
'x, y, z'
'-x, -y, -z'

loop_
_atom_site_label
_atom_site_type_symbol
_atom_site_fract_x
_atom_site_fract_y
_atom_site_fract_z
_atom_site_U_iso_or_equiv
_atom_site_adp_type
_atom_site_occupancy
_atom_site_site_symmetry_order
_atom_site_calc_flag
_atom_site_refinement_flags_posn
_atom_site_refinement_flags_adp
_atom_site_refinement_flags_occupancy
Zn1 Zn -1.06691(4) -0.67772(3) 0.16219(3) 0.02995(12) Uani 1 1 d . . .
O1 O -0.9166(2) -0.60545(18) 0.23818(19) 0.0374(6) Uani 1 1 d . . .
N1 N -0.6739(5) -1.0243(4) 0.0115(5) 0.0901(19) Uani 1 1 d . U .
C1 C -0.6364(5) -0.9789(4) 0.0973(5) 0.080(2) Uani 1 1 d . U .
H1A H -0.577316 -0.995427 0.121463 0.096 Uiso 1 1 calc R U .
O1W O 0.0766(4) 0.0658(3) 0.2571(3) 0.0316(11) Uani 0.5 1 d . U P
Zn2 Zn -0.24400(4) -0.20820(3) 0.30749(3) 0.02835(12) Uani 1 1 d . . .
O2 O -0.8623(2) -0.56563(18) 0.13253(17) 0.0364(6) Uani 1 1 d . . .
N2 N -1.0929(3) -0.7487(2) 0.0316(2) 0.0332(7) Uani 1 1 d . . .
C2 C -0.6805(5) -0.9119(4) 0.1479(4) 0.0668(15) Uani 1 1 d . . .
H2A H -0.652089 -0.882191 0.206180 0.080 Uiso 1 1 calc R U .
O3 O -0.6465(2) -0.45041(16) 0.23243(15) 0.0274(5) Uani 1 1 d . . .
N3 N -1.1743(3) -0.6063(2) 0.1343(2) 0.0305(6) Uani 1 1 d . . .
C3 C -0.7669(5) -0.8877(4) 0.1139(4) 0.0564(12) Uani 1 1 d . . .
H3A H -0.797947 -0.841139 0.149534 0.068 Uiso 1 1 calc R U .
O4 O -0.4467(3) -0.3363(2) 0.2101(2) 0.0421(7) Uani 1 1 d . . .
C4 C -0.8104(4) -0.9299(3) 0.0279(3) 0.0432(10) Uani 1 1 d . . .
N4 N -1.2110(5) -0.3081(4) 0.5736(3) 0.0779(15) Uani 1 1 d . U .
O5 O -0.3705(2) -0.28004(18) 0.34723(18) 0.0338(6) Uani 1 1 d . . .
N5 N -0.5017(4) -0.3023(3) -0.1533(3) 0.0600(11) Uani 1 1 d . . .
C5 C -0.7595(5) -0.9979(3) -0.0217(4) 0.0635(15) Uani 1 1 d . . .
H5A H -0.784914 -1.026757 -0.080353 0.076 Uiso 1 1 calc R U .
N6 N -0.1426(3) -0.2747(2) 0.21751(19) 0.0272(6) Uani 1 1 d . . .
O6 O -0.3075(3) -0.11764(19) 0.29038(19) 0.0379(6) Uani 1 1 d . . .
C6 C -0.9028(4) -0.9066(3) -0.0135(3) 0.0431(10) Uani 1 1 d . . .
H6A H -0.928073 -0.941950 -0.071686 0.052 Uiso 1 1 calc R U .
N7 N -0.0956(3) -0.1913(2) 0.3920(2) 0.0304(6) Uani 1 1 d . . .
O7 O -0.1119(3) -0.0584(2) 0.2830(2) 0.0518(8) Uani 1 1 d . . .
C7 C -0.9542(4) -0.8387(3) 0.0249(3) 0.0385(9) Uani 1 1 d . . .
H7A H -0.928752 -0.802457 0.082874 0.046 Uiso 1 1 calc R U .
O8 O -0.1730(3) 0.07236(19) 0.25209(19) 0.0413(7) Uani 1 1 d . . .
C8 C -1.0478(4) -0.8178(3) -0.0182(3) 0.0404(9) Uani 1 1 d . . .
N8 N -0.4029(4) 0.1143(3) 0.5458(4) 0.0693(13) Uani 1 1 d . U .
O9 O -0.0402(3) 0.1913(2) 0.2020(2) 0.0576(9) Uani 1 1 d . . .
C9 C -1.0873(5) -0.8629(4) -0.1072(3) 0.0576(13) Uani 1 1 d . . .
H9A H -1.054629 -0.909170 -0.141516 0.069 Uiso 1 1 calc R U .
C10 C -1.1743(5) -0.8382(3) -0.1429(3) 0.0561(12) Uani 1 1 d . . .
H10A H -1.203191 -0.869819 -0.200953 0.067 Uiso 1 1 calc R U .
O10 O -0.1865(3) 0.2626(2) 0.2172(2) 0.0506(8) Uani 1 1 d . . .
C11 C -1.2196(4) -0.7660(3) -0.0928(3) 0.0456(10) Uani 1 1 d . . .
C12 C -1.1755(3) -0.7225(3) -0.0060(3) 0.0346(8) Uani 1 1 d . . .
C13 C -1.2169(3) -0.6458(3) 0.0490(3) 0.0332(8) Uani 1 1 d . . .
C14 C -1.2990(4) -0.6143(3) 0.0130(3) 0.0389(9) Uani 1 1 d . . .
C15 C -1.3423(4) -0.6602(3) -0.0769(3) 0.0474(11) Uani 1 1 d . . .
H15A H -1.395785 -0.639484 -0.100988 0.057 Uiso 1 1 calc R U .
C16 C -1.3057(4) -0.7334(4) -0.1268(3) 0.0511(12) Uani 1 1 d . . .
H16A H -1.336924 -0.763588 -0.184631 0.061 Uiso 1 1 calc R U .
C17 C -1.3364(4) -0.5400(3) 0.0689(3) 0.0393(9) Uani 1 1 d . . .
H17A H -1.389697 -0.516836 0.047585 0.047 Uiso 1 1 calc R U .
C18 C -1.2950(4) -0.5011(3) 0.1548(3) 0.0389(9) Uani 1 1 d . . .
H18A H -1.320616 -0.452106 0.191689 0.047 Uiso 1 1 calc R U .
C19 C -1.2128(3) -0.5361(3) 0.1872(3) 0.0339(8) Uani 1 1 d . . .
C20 C -1.1671(4) -0.4996(3) 0.2785(3) 0.0373(9) Uani 1 1 d . . .
H20A H -1.104093 -0.519562 0.293836 0.045 Uiso 1 1 calc R U .
C21 C -1.2094(4) -0.4394(3) 0.3413(3) 0.0372(9) Uani 1 1 d . . .
H21A H -1.270800 -0.419049 0.324481 0.045 Uiso 1 1 calc R U .
C22 C -1.1706(4) -0.4025(3) 0.4325(3) 0.0407(9) Uani 1 1 d . . .
C23 C -1.0725(5) -0.4173(3) 0.4708(4) 0.0599(14) Uani 1 1 d . . .
H23A H -1.026693 -0.453669 0.436467 0.072 Uiso 1 1 calc R U .
C24 C -1.0429(7) -0.3803(4) 0.5564(5) 0.086(2) Uani 1 1 d . . .
H24A H -0.976466 -0.389246 0.581630 0.103 Uiso 1 1 calc R U .
C25 C -1.1174(8) -0.3266(5) 0.6069(4) 0.088(2) Uani 1 1 d . U .
H25A H -1.100361 -0.303216 0.666045 0.106 Uiso 1 1 calc R U .
C26 C -1.2349(4) -0.3475(3) 0.4878(3) 0.0512(11) Uani 1 1 d . . .
H26A H -1.300429 -0.336968 0.463231 0.061 Uiso 1 1 calc R U .
C27 C -0.8424(3) -0.5617(2) 0.2045(3) 0.0308(8) Uani 1 1 d . . .
C28 C -0.7276(3) -0.5010(2) 0.2627(2) 0.0283(7) Uani 1 1 d . . .
C29 C -0.6892(4) -0.4795(3) 0.3455(3) 0.0433(10) Uani 1 1 d . . .
H29A H -0.729115 -0.504506 0.379925 0.052 Uiso 1 1 calc R U .
C30 C -0.5533(3) -0.3959(2) 0.2987(2) 0.0292(7) Uani 1 1 d . . .
C31 C -0.5763(4) -0.4116(3) 0.3692(3) 0.0420(10) Uani 1 1 d . . .
H31A H -0.527423 -0.383211 0.422204 0.050 Uiso 1 1 calc R U .
C32 C -0.4524(3) -0.3336(2) 0.2819(2) 0.0287(7) Uani 1 1 d . . .
C33 C -0.5469(4) -0.2337(3) -0.1027(4) 0.0508(12) Uani 1 1 d . . .
H33A H -0.603871 -0.217017 -0.128594 0.061 Uiso 1 1 calc R U .
C34 C -0.5147(4) -0.1879(3) -0.0170(3) 0.0433(10) Uani 1 1 d . . .
H34A H -0.548191 -0.140951 0.014548 0.052 Uiso 1 1 calc R U .
C35 C -0.4323(4) -0.2121(3) 0.0220(3) 0.0386(9) Uani 1 1 d . . .
H35A H -0.409983 -0.182009 0.080883 0.046 Uiso 1 1 calc R U .
C36 C -0.3811(3) -0.2819(3) -0.0262(3) 0.0331(8) Uani 1 1 d . . .
C37 C -0.4176(4) -0.3257(3) -0.1140(3) 0.0457(10) Uani 1 1 d . . .
H37A H -0.384171 -0.372136 -0.146839 0.055 Uiso 1 1 calc R U .
C38 C -0.2904(3) -0.3109(3) 0.0122(3) 0.0323(8) Uani 1 1 d . . .
H38A H -0.249920 -0.349770 -0.025002 0.039 Uiso 1 1 calc R U .
C39 C -0.2619(3) -0.2860(2) 0.0954(2) 0.0295(7) Uani 1 1 d . . .
H39A H -0.306777 -0.251348 0.132785 0.035 Uiso 1 1 calc R U .
C40 C -0.1646(3) -0.3095(2) 0.1318(2) 0.0301(7) Uani 1 1 d . . .
C41 C -0.0919(3) -0.3643(3) 0.0813(2) 0.0314(7) Uani 1 1 d . . .
H41A H -0.107814 -0.388946 0.022058 0.038 Uiso 1 1 calc R U .
C42 C 0.0010(3) -0.3809(3) 0.1193(3) 0.0337(8) Uani 1 1 d . . .
H42A H 0.045518 -0.419232 0.086183 0.040 Uiso 1 1 calc R U .
C43 C 0.0292(3) -0.3394(2) 0.2099(3) 0.0314(8) Uani 1 1 d . . .
C44 C -0.0468(3) -0.2873(2) 0.2564(2) 0.0283(7) Uani 1 1 d . . .
C45 C -0.0213(3) -0.2437(2) 0.3485(2) 0.0296(7) Uani 1 1 d . . .
C46 C 0.0759(3) -0.2562(3) 0.3907(3) 0.0343(8) Uani 1 1 d . . .
C47 C 0.1508(4) -0.3109(3) 0.3402(3) 0.0384(9) Uani 1 1 d . . .
H47A H 0.215504 -0.319431 0.367533 0.046 Uiso 1 1 calc R U .
C48 C 0.1287(3) -0.3501(3) 0.2540(3) 0.0361(8) Uani 1 1 d . . .
H48A H 0.178976 -0.384467 0.222982 0.043 Uiso 1 1 calc R U .
C49 C 0.0924(4) -0.2166(3) 0.4805(3) 0.0402(9) Uani 1 1 d . . .
H49A H 0.154404 -0.224963 0.510426 0.048 Uiso 1 1 calc R U .
C50 C 0.0173(4) -0.1657(3) 0.5240(3) 0.0394(9) Uani 1 1 d . . .
H50A H 0.027309 -0.140177 0.583392 0.047 Uiso 1 1 calc R U .
C51 C -0.0765(4) -0.1518(3) 0.4778(3) 0.0347(8) Uani 1 1 d . . .
C52 C -0.2024(4) -0.0454(3) 0.4970(3) 0.0389(9) Uani 1 1 d . . .
H52A H -0.185474 -0.047380 0.444056 0.047 Uiso 1 1 calc R U .
C53 C -0.1539(4) -0.0947(3) 0.5253(3) 0.0414(9) Uani 1 1 d . . .
H53A H -0.169871 -0.093050 0.578253 0.050 Uiso 1 1 calc R U .
C54 C -0.2812(4) 0.0126(3) 0.5425(3) 0.0408(9) Uani 1 1 d . . .
C55 C -0.3106(5) 0.0235(3) 0.6232(3) 0.0545(12) Uani 1 1 d . . .
H55A H -0.279300 -0.007388 0.649068 0.065 Uiso 1 1 calc R U .
C56 C -0.3809(4) 0.0756(3) 0.6653(3) 0.0489(11) Uani 1 1 d . U .
H56A H -0.398767 0.081209 0.719137 0.059 Uiso 1 1 calc R U .
C57 C -0.4245(4) 0.1193(3) 0.6268(3) 0.0566(12) Uani 1 1 d . U .
H57A H -0.473198 0.156101 0.656183 0.068 Uiso 1 1 calc R U .
C58 C -0.3298(4) 0.0581(3) 0.5035(3) 0.0447(10) Uani 1 1 d . . .
H58A H -0.313419 0.051029 0.449015 0.054 Uiso 1 1 calc R U .
C59 C -0.2226(4) -0.0594(3) 0.2802(3) 0.0375(9) Uani 1 1 d . . .
C60 C -0.2619(4) 0.0133(3) 0.2685(3) 0.0367(8) Uani 1 1 d . . .
C61 C -0.3686(4) 0.0363(3) 0.2716(3) 0.0481(11) Uani 1 1 d . . .
H61A H -0.443154 0.006109 0.280675 0.058 Uiso 1 1 calc R U .
C62 C -0.3439(5) 0.1168(3) 0.2580(3) 0.0492(11) Uani 1 1 d . . .
H62A H -0.399189 0.149754 0.257323 0.059 Uiso 1 1 calc R U .
C63 C -0.2255(4) 0.1353(3) 0.2464(3) 0.0400(9) Uani 1 1 d . . .
C64 C -0.1421(4) 0.2010(3) 0.2192(3) 0.0436(10) Uani 1 1 d . . .

loop_
_atom_site_aniso_label
_atom_site_aniso_U_11
_atom_site_aniso_U_22
_atom_site_aniso_U_33
_atom_site_aniso_U_23
_atom_site_aniso_U_13
_atom_site_aniso_U_12
Zn1 0.0219(2) 0.0285(2) 0.0400(3) 0.01787(19) -0.00148(17) 0.00235(16)
O1 0.0268(13) 0.0357(14) 0.0484(16) 0.0235(13) -0.0052(12) -0.0032(11)
N1 0.047(3) 0.055(3) 0.153(5) 0.028(3) 0.010(3) 0.017(2)
C1 0.042(3) 0.046(3) 0.138(6) 0.029(3) -0.016(3) 0.011(2)
O1W 0.025(2) 0.027(2) 0.044(3) 0.015(2) 0.020(2) 0.007(2)
Zn2 0.0220(2) 0.0276(2) 0.0383(2) 0.01702(18) 0.00499(17) 0.00613(16)
O2 0.0306(14) 0.0378(14) 0.0329(14) 0.0121(12) 0.0010(11) 0.0009(11)
N2 0.0275(15) 0.0310(16) 0.0378(17) 0.0160(14) 0.0000(13) -0.0002(12)
C2 0.056(3) 0.047(3) 0.086(4) 0.019(3) -0.014(3) 0.014(2)
O3 0.0194(11) 0.0291(12) 0.0326(13) 0.0140(11) 0.0010(10) 0.0031(9)
N3 0.0243(14) 0.0308(15) 0.0403(17) 0.0224(14) -0.0012(13) 0.0018(12)
C3 0.052(3) 0.051(3) 0.069(3) 0.023(3) 0.010(3) 0.024(2)
O4 0.0302(14) 0.0492(17) 0.0493(17) 0.0287(15) 0.0036(13) 0.0006(12)
C4 0.0294(19) 0.0298(19) 0.064(3) 0.0148(19) 0.0126(19) 0.0047(16)
N4 0.077(3) 0.084(4) 0.048(3) 0.026(3) -0.002(2) -0.018(3)
O5 0.0198(12) 0.0374(14) 0.0460(16) 0.0240(13) -0.0027(11) 0.0002(10)
N5 0.046(2) 0.076(3) 0.072(3) 0.048(3) -0.001(2) 0.011(2)
C5 0.044(3) 0.044(3) 0.084(4) 0.008(3) 0.016(3) 0.014(2)
N6 0.0207(13) 0.0287(14) 0.0352(16) 0.0178(13) 0.0047(12) 0.0044(11)
O6 0.0435(16) 0.0353(14) 0.0468(16) 0.0261(13) 0.0146(13) 0.0157(12)
C6 0.037(2) 0.034(2) 0.049(2) 0.0113(18) 0.0079(19) 0.0032(17)
N7 0.0220(14) 0.0288(15) 0.0402(17) 0.0170(14) 0.0024(12) 0.0022(12)
O7 0.0442(18) 0.0407(17) 0.073(2) 0.0290(17) 0.0049(16) 0.0079(14)
C7 0.035(2) 0.0316(19) 0.045(2) 0.0138(17) 0.0051(17) 0.0056(16)
O8 0.0452(17) 0.0387(15) 0.0458(16) 0.0271(14) 0.0038(13) 0.0054(13)
C8 0.039(2) 0.034(2) 0.044(2) 0.0149(18) 0.0023(18) 0.0047(17)
N8 0.042(2) 0.053(3) 0.091(4) 0.017(3) 0.001(2) 0.000(2)
O9 0.053(2) 0.0471(19) 0.062(2) 0.0205(17) 0.0113(17) -0.0012(16)
C9 0.063(3) 0.051(3) 0.045(3) 0.007(2) -0.004(2) 0.016(2)
C10 0.062(3) 0.051(3) 0.040(2) 0.010(2) -0.008(2) 0.007(2)
O10 0.0423(17) 0.0479(18) 0.067(2) 0.0395(17) -0.0113(15) -0.0043(14)
C11 0.039(2) 0.049(2) 0.045(2) 0.024(2) -0.0063(19) 0.0002(19)
C12 0.0236(17) 0.037(2) 0.042(2) 0.0232(17) -0.0060(15) -0.0046(15)
C13 0.0244(17) 0.040(2) 0.043(2) 0.0297(18) -0.0002(15) -0.0001(15)
C14 0.0271(18) 0.045(2) 0.050(2) 0.032(2) -0.0041(17) -0.0009(16)
C15 0.030(2) 0.069(3) 0.053(3) 0.042(3) -0.0045(19) 0.002(2)
C16 0.040(2) 0.069(3) 0.042(2) 0.028(2) -0.0103(19) 0.002(2)
C17 0.0287(19) 0.045(2) 0.053(2) 0.033(2) -0.0012(17) 0.0062(17)
C18 0.0294(19) 0.040(2) 0.057(3) 0.031(2) 0.0033(18) 0.0079(16)
C19 0.0243(17) 0.0329(19) 0.048(2) 0.0241(18) -0.0009(16) 0.0025(14)
C20 0.0291(19) 0.036(2) 0.052(2) 0.0260(19) -0.0032(17) 0.0062(16)
C21 0.0307(19) 0.035(2) 0.050(2) 0.0240(19) 0.0002(17) 0.0053(16)
C22 0.041(2) 0.033(2) 0.049(2) 0.0242(19) -0.0022(19) 0.0009(17)
C23 0.075(4) 0.037(2) 0.065(3) 0.027(2) -0.026(3) 0.007(2)
C24 0.113(5) 0.051(3) 0.086(4) 0.047(3) -0.059(4) -0.018(3)
C25 0.129(6) 0.069(4) 0.052(3) 0.039(3) -0.012(4) -0.022(4)
C26 0.039(2) 0.058(3) 0.044(2) 0.018(2) 0.001(2) -0.004(2)
C27 0.0205(16) 0.0249(16) 0.045(2) 0.0148(16) 0.0001(15) 0.0032(13)
C28 0.0199(15) 0.0291(17) 0.0393(19) 0.0194(16) 0.0001(14) 0.0041(13)
C29 0.029(2) 0.055(3) 0.049(2) 0.036(2) -0.0053(17) -0.0054(18)
C30 0.0194(15) 0.0334(18) 0.0364(19) 0.0183(16) -0.0025(14) 0.0042(14)
C31 0.031(2) 0.054(2) 0.042(2) 0.029(2) -0.0097(17) -0.0027(18)
C32 0.0202(15) 0.0300(17) 0.042(2) 0.0207(16) 0.0046(14) 0.0089(13)
C33 0.028(2) 0.061(3) 0.081(4) 0.049(3) -0.003(2) 0.009(2)
C34 0.0234(18) 0.039(2) 0.078(3) 0.035(2) 0.0070(19) 0.0093(16)
C35 0.0270(18) 0.041(2) 0.048(2) 0.0201(19) 0.0016(17) 0.0068(16)
C36 0.0255(17) 0.0356(19) 0.045(2) 0.0249(18) 0.0057(16) 0.0065(15)
C37 0.039(2) 0.057(3) 0.048(3) 0.028(2) 0.0045(19) 0.016(2)
C38 0.0269(17) 0.0347(19) 0.040(2) 0.0199(17) 0.0049(15) 0.0089(15)
C39 0.0250(17) 0.0298(17) 0.0379(19) 0.0183(16) 0.0064(14) 0.0078(14)
C40 0.0237(16) 0.0322(18) 0.041(2) 0.0223(16) 0.0076(15) 0.0066(14)
C41 0.0308(18) 0.0355(19) 0.0333(18) 0.0176(16) 0.0073(15) 0.0128(15)
C42 0.0287(18) 0.0360(19) 0.044(2) 0.0211(18) 0.0093(16) 0.0150(15)
C43 0.0250(17) 0.0304(18) 0.044(2) 0.0198(17) 0.0050(15) 0.0091(14)
C44 0.0215(16) 0.0259(16) 0.042(2) 0.0193(15) 0.0029(14) 0.0051(13)
C45 0.0208(16) 0.0268(17) 0.042(2) 0.0188(16) 0.0025(14) 0.0008(13)
C46 0.0248(17) 0.0324(18) 0.047(2) 0.0221(17) -0.0031(16) 0.0020(14)
C47 0.0282(19) 0.038(2) 0.053(2) 0.0244(19) -0.0007(17) 0.0089(16)
C48 0.0273(18) 0.036(2) 0.052(2) 0.0234(19) 0.0042(17) 0.0128(15)
C49 0.033(2) 0.043(2) 0.047(2) 0.026(2) -0.0056(17) 0.0035(17)
C50 0.032(2) 0.040(2) 0.037(2) 0.0154(18) -0.0081(16) -0.0030(17)
C51 0.0307(19) 0.0297(18) 0.039(2) 0.0142(16) 0.0009(16) 0.0012(15)
C52 0.037(2) 0.033(2) 0.035(2) 0.0072(17) 0.0048(17) 0.0017(16)
C53 0.034(2) 0.043(2) 0.037(2) 0.0114(18) 0.0031(17) 0.0020(17)
C54 0.032(2) 0.035(2) 0.037(2) 0.0043(17) 0.0004(17) -0.0009(16)
C55 0.052(3) 0.054(3) 0.048(3) 0.012(2) 0.006(2) 0.015(2)
C56 0.048(3) 0.048(3) 0.037(2) 0.005(2) 0.0078(19) 0.013(2)
C57 0.035(2) 0.047(3) 0.060(3) 0.001(2) 0.008(2) 0.003(2)
C58 0.033(2) 0.042(2) 0.051(3) 0.015(2) 0.0046(19) 0.0037(18)
C59 0.045(2) 0.034(2) 0.038(2) 0.0178(17) 0.0064(18) 0.0143(17)
C60 0.045(2) 0.0291(18) 0.038(2) 0.0192(17) 0.0044(17) 0.0050(16)
C61 0.051(3) 0.043(2) 0.065(3) 0.038(2) 0.016(2) 0.011(2)
C62 0.051(3) 0.040(2) 0.066(3) 0.032(2) 0.002(2) 0.013(2)
C63 0.044(2) 0.036(2) 0.043(2) 0.0250(18) -0.0048(18) 0.0019(17)
C64 0.043(2) 0.037(2) 0.043(2) 0.0178(19) -0.0131(19) -0.0007(18)

loop_
_atom_type_symbol
_atom_type_description
_atom_type_scat_dispersion_real
_atom_type_scat_dispersion_imag
_atom_type_scat_source
C C 0.0033 0.0016 'International Tables Vol C Tables 4.2.6.8 and 6.1.1.4'
H H 0.0000 0.0000 'International Tables Vol C Tables 4.2.6.8 and 6.1.1.4'
N N 0.0061 0.0033 'International Tables Vol C Tables 4.2.6.8 and 6.1.1.4'
O O 0.0106 0.0060 'International Tables Vol C Tables 4.2.6.8 and 6.1.1.4'
Zn Zn 0.2839 1.4301 'International Tables Vol C Tables 4.2.6.8 and 6.1.1.4'

loop_
_geom_angle_atom_site_label_1
_geom_angle_atom_site_label_2
_geom_angle_atom_site_label_3
_geom_angle
_geom_angle_site_symmetry_1
_geom_angle_site_symmetry_3
O1 Zn1 O10 111.60(13) . 1_445
O1 Zn1 N2 129.01(13) . .
O10 Zn1 N2 112.20(14) 1_445 .
O1 Zn1 N3 115.44(12) . .
O10 Zn1 N3 98.10(13) 1_445 .
N2 Zn1 N3 82.57(13) . .
O1 Zn1 C64 101.36(12) . 1_445
O10 Zn1 C64 28.28(14) 1_445 1_445
N2 Zn1 C64 104.87(13) . 1_445
N3 Zn1 C64 125.29(14) . 1_445
C27 O1 Zn1 111.5(2) . .
C1 N1 C5 116.9(5) . .
C2 C1 N1 122.9(6) . .
O6 Zn2 O5 109.46(11) . .
O6 Zn2 N6 117.42(12) . .
O5 Zn2 N6 118.47(12) . .
O6 Zn2 N7 129.65(13) . .
O5 Zn2 N7 96.97(11) . .
N6 Zn2 N7 82.46(12) . .
C8 N2 C12 119.0(4) . .
C8 N2 Zn1 129.8(3) . .
C12 N2 Zn1 111.0(3) . .
C1 C2 C3 119.2(6) . .
C28 O3 C30 106.1(3) . .
C19 N3 C13 119.7(3) . .
C19 N3 Zn1 129.6(3) . .
C13 N3 Zn1 110.4(2) . .
C2 C3 C4 121.9(5) . .
C3 C4 C5 116.3(5) . .
C3 C4 C6 124.9(4) . .
C5 C4 C6 118.9(5) . .
C25 N4 C26 115.4(6) . .
C32 O5 Zn2 106.9(2) . .
C33 N5 C37 116.9(5) . .
N1 C5 C4 122.8(6) . .
C40 N6 C44 120.3(3) . .
C40 N6 Zn2 129.4(2) . .
C44 N6 Zn2 110.2(2) . .
C59 O6 Zn2 111.6(3) . .
C7 C6 C4 125.8(4) . .
C51 N7 C45 119.2(3) . .
C51 N7 Zn2 130.1(3) . .
C45 N7 Zn2 109.7(2) . .
C6 C7 C8 124.5(4) . .
C63 O8 C60 106.7(3) . .
N2 C8 C9 120.2(4) . .
N2 C8 C7 116.3(4) . .
C9 C8 C7 123.4(4) . .
C57 N8 C58 115.7(5) . .
C10 C9 C8 119.7(5) . .
C11 C10 C9 120.7(5) . .
C64 O10 Zn1 103.5(3) . 1_665
C10 C11 C12 117.3(4) . .
C10 C11 C16 123.5(4) . .
C12 C11 C16 119.2(4) . .
N2 C12 C11 123.0(4) . .
N2 C12 C13 117.1(4) . .
C11 C12 C13 119.9(4) . .
N3 C13 C14 122.4(4) . .
N3 C13 C12 118.3(3) . .
C14 C13 C12 119.3(4) . .
C17 C14 C13 117.1(4) . .
C17 C14 C15 123.4(4) . .
C13 C14 C15 119.5(4) . .
C16 C15 C14 120.4(4) . .
C15 C16 C11 121.6(4) . .
C18 C17 C14 120.5(4) . .
C17 C18 C19 119.8(4) . .
N3 C19 C18 120.5(4) . .
N3 C19 C20 116.7(3) . .
C18 C19 C20 122.8(4) . .
C21 C20 C19 124.7(4) . .
C20 C21 C22 127.5(4) . .
C26 C22 C23 116.1(5) . .
C26 C22 C21 118.4(4) . .
C23 C22 C21 125.5(5) . .
C24 C23 C22 121.5(6) . .
C23 C24 C25 117.4(6) . .
N4 C25 C24 123.7(6) . .
N4 C26 C22 125.8(5) . .
O2 C27 O1 125.5(3) . .
O2 C27 C28 121.0(3) . .
O1 C27 C28 113.5(3) . .
O3 C28 C29 110.8(3) . .
O3 C28 C27 116.8(3) . .
C29 C28 C27 132.2(3) . .
C28 C29 C31 106.6(4) . .
O3 C30 C31 110.1(3) . .
O3 C30 C32 116.7(3) . .
C31 C30 C32 133.2(3) . .
C30 C31 C29 106.4(4) . .
O4 C32 O5 123.8(3) . .
O4 C32 C30 121.5(3) . .
O5 C32 C30 114.7(3) . .
N5 C33 C34 124.4(4) . .
C33 C34 C35 118.5(4) . .
C34 C35 C36 120.3(4) . .
C37 C36 C35 118.2(4) . .
C37 C36 C38 118.9(4) . .
C35 C36 C38 123.0(4) . .
N5 C37 C36 121.7(4) . .
C39 C38 C36 125.5(4) . .
C38 C39 C40 124.2(3) . .
N6 C40 C41 119.9(3) . .
N6 C40 C39 116.8(3) . .
C41 C40 C39 123.3(3) . .
C42 C41 C40 120.4(4) . .
C41 C42 C43 119.6(3) . .
C44 C43 C42 117.3(3) . .
C44 C43 C48 119.8(4) . .
C42 C43 C48 122.8(3) . .
N6 C44 C43 122.2(3) . .
N6 C44 C45 118.6(3) . .
C43 C44 C45 119.2(3) . .
N7 C45 C46 122.3(4) . .
N7 C45 C44 117.7(3) . .
C46 C45 C44 120.0(3) . .
C45 C46 C49 117.8(4) . .
C45 C46 C47 118.7(4) . .
C49 C46 C47 123.5(4) . .
C48 C47 C46 121.3(4) . .
C47 C48 C43 120.9(4) . .
C50 C49 C46 120.1(4) . .
C49 C50 C51 119.7(4) . .
N7 C51 C50 120.9(4) . .
N7 C51 C53 120.0(4) . .
C50 C51 C53 119.2(4) . .
C53 C52 C54 125.6(4) . .
C52 C53 C51 123.9(4) . .
C55 C54 C58 117.9(4) . .
C55 C54 C52 122.9(4) . .
C58 C54 C52 119.2(4) . .
C56 C55 C54 123.9(5) . .
C55 C56 C57 116.9(5) . .
C56 C57 N8 125.4(5) . .
N8 C58 C54 120.2(5) . .
O7 C59 O6 124.7(4) . .
O7 C59 C60 119.8(4) . .
O6 C59 C60 115.4(4) . .
C61 C60 O8 110.4(3) . .
C61 C60 C59 134.1(4) . .
O8 C60 C59 115.5(4) . .
C60 C61 C62 106.1(4) . .
C63 C62 C61 106.5(4) . .
C62 C63 O8 110.3(3) . .
C62 C63 C64 135.8(4) . .
O8 C63 C64 113.4(4) . .
O9 C64 O10 126.2(4) . .
O9 C64 C63 119.1(4) . .
O10 C64 C63 114.7(4) . .
O9 C64 Zn1 78.4(3) . 1_665
O10 C64 Zn1 48.2(2) . 1_665
C63 C64 Zn1 161.4(3) . 1_665

loop_
_geom_bond_atom_site_label_1
_geom_bond_atom_site_label_2
_geom_bond_distance
_geom_bond_site_symmetry_2
Zn1 O1 1.923(3) .
Zn1 O10 1.988(3) 1_445
Zn1 N2 2.054(3) .
Zn1 N3 2.067(3) .
Zn1 C64 2.593(4) 1_445
O1 C27 1.293(4) .
N1 C1 1.362(9) .
N1 C5 1.357(8) .
C1 C2 1.330(8) .
Zn2 O6 1.947(3) .
Zn2 O5 1.974(3) .
Zn2 N6 2.066(3) .
Zn2 N7 2.082(3) .
O2 C27 1.231(5) .
N2 C8 1.356(5) .
N2 C12 1.372(5) .
C2 C3 1.347(7) .
O3 C28 1.364(4) .
O3 C30 1.374(4) .
N3 C19 1.344(5) .
N3 C13 1.364(5) .
C3 C4 1.376(7) .
O4 C32 1.229(5) .
C4 C5 1.383(6) .
C4 C6 1.463(6) .
N4 C25 1.347(9) .
N4 C26 1.345(6) .
O5 C32 1.291(4) .
N5 C33 1.356(7) .
N5 C37 1.371(6) .
N6 C40 1.344(5) .
N6 C44 1.361(4) .
O6 C59 1.272(5) .
C6 C7 1.341(6) .
N7 C51 1.343(5) .
N7 C45 1.374(5) .
O7 C59 1.246(5) .
C7 C8 1.464(6) .
O8 C63 1.363(5) .
O8 C60 1.361(5) .
C8 C9 1.414(6) .
N8 C57 1.402(7) .
N8 C58 1.396(6) .
O9 C64 1.229(6) .
C9 C10 1.374(7) .
C10 C11 1.396(7) .
O10 C64 1.264(5) .
C11 C12 1.389(6) .
C11 C16 1.440(6) .
C12 C13 1.448(6) .
C13 C14 1.414(5) .
C14 C17 1.401(6) .
C14 C15 1.434(6) .
C15 C16 1.351(7) .
C17 C18 1.373(6) .
C18 C19 1.422(5) .
C19 C20 1.467(6) .
C20 C21 1.339(6) .
C21 C22 1.451(6) .
C22 C26 1.390(7) .
C22 C23 1.399(6) .
C23 C24 1.347(8) .
C24 C25 1.429(11) .
C27 C28 1.485(5) .
C28 C29 1.358(5) .
C29 C31 1.417(5) .
C30 C31 1.368(5) .
C30 C32 1.480(5) .
C33 C34 1.354(7) .
C34 C35 1.361(5) .
C35 C36 1.399(6) .
C36 C37 1.389(6) .
C36 C38 1.480(5) .
C38 C39 1.332(5) .
C39 C40 1.461(5) .
C40 C41 1.423(5) .
C41 C42 1.364(5) .
C42 C43 1.422(6) .
C43 C44 1.403(5) .
C43 C48 1.429(5) .
C44 C45 1.445(5) .
C45 C46 1.405(5) .
C46 C49 1.406(6) .
C46 C47 1.442(6) .
C47 C48 1.349(6) .
C49 C50 1.368(6) .
C50 C51 1.428(5) .
C51 C53 1.468(6) .
C52 C53 1.326(6) .
C52 C54 1.478(6) .
C54 C55 1.391(7) .
C54 C58 1.393(7) .
C55 C56 1.329(6) .
C56 C57 1.333(7) .
C59 C60 1.478(5) .
C60 C61 1.346(6) .
C61 C62 1.431(6) .
C62 C63 1.342(6) .
C63 C64 1.514(6) .
